data_4328106
loop_
_publ_author_name
'Ahmed S. Abouelwafa'
'Christopher E. Anson'
'Andreas Hauser'
'Howard H. Patterson'
'Fran\,cois Baril-Robert'
'Xiaobo Li'
'Annie K. Powell'

_publ_contact_author
; 
'Annie K. Powell'
;
_publ_contact_author_email annie.powell@kit.edu
_publ_contact_author_phone '+49 721 608 2135'
_publ_section_title
;
 Photophysical Properties of {[Au(CN)2]-}2 Dimers Trapped in a
 Supramolecular Electron-Acceptor Organic Framework
;
_journal_name_full 'Inorganic Chemistry'
_journal_page_first 1294
_journal_page_last 1301
_journal_paper_doi 10.1021/ic201109u
_journal_volume 51
_journal_year 2012
_chemical_formula_moiety '(C22 H14 N6 O8 2+), 2(C2 Au N2 1-), 4(H2 O)'
_chemical_formula_sum 'C26 H22 Au2 N10 O12'
_chemical_formula_weight 1060.47
_chemical_name_systematic
; 
 ? 
;
_space_group_IT_number 14
_symmetry_cell_setting monoclinic
_symmetry_space_group_name_Hall '-P 2ybc'
_symmetry_space_group_name_H-M 'P 1 21/c 1'
_atom_sites_solution_hydrogens geom
_atom_sites_solution_primary direct
_atom_sites_solution_secondary difmap
_audit_creation_method SHELXL-97
_cell_angle_alpha 90.00
_cell_angle_beta 97.156(5)
_cell_angle_gamma 90.00
_cell_formula_units_Z 4
_cell_length_a 11.1208(7)
_cell_length_b 26.2449(12)
_cell_length_c 10.9484(7)
_cell_measurement_reflns_used 36287
_cell_measurement_temperature 150(2)
_cell_measurement_theta_max 27.32
_cell_measurement_theta_min 1.55
_cell_volume 3170.6(3)
_computing_cell_refinement 'X-Area 1.38 (Stoe & Cie GmbH, 2006)'
_computing_data_collection 'WinXpose 1.6.8 (Stoe & Cie GmbH, 2004)'
_computing_data_reduction 'X-Area 1.38 (Stoe & Cie GmbH, 2006)'
_computing_molecular_graphics 'Diamond 2.1 (Crystal Impact, 1998)'
_computing_publication_material 'SHELXTL 6.14 (BrukerAXS Inc., 2003)'
_computing_structure_refinement 'SHELXTL 6.14 (BrukerAXS Inc., 2003)'
_computing_structure_solution 'SHELXTL 6.14 (BrukerAXS Inc., 2003)'
_diffrn_ambient_temperature 150(2)
_diffrn_detector_area_resol_mean 6.667
_diffrn_measured_fraction_theta_full 0.995
_diffrn_measured_fraction_theta_max 0.991
_diffrn_measurement_device_type 'Stoe IPDS II'
_diffrn_measurement_method 'area detector'
_diffrn_radiation_monochromator graphite
_diffrn_radiation_source 'rotating anode'
_diffrn_radiation_type MoK\a
_diffrn_radiation_wavelength 0.71073
_diffrn_reflns_av_R_equivalents 0.0588
_diffrn_reflns_av_sigmaI/netI 0.0373
_diffrn_reflns_limit_h_max 14
_diffrn_reflns_limit_h_min -14
_diffrn_reflns_limit_k_max 33
_diffrn_reflns_limit_k_min -33
_diffrn_reflns_limit_l_max 12
_diffrn_reflns_limit_l_min -13
_diffrn_reflns_number 24178
_diffrn_reflns_theta_full 25.00
_diffrn_reflns_theta_max 26.82
_diffrn_reflns_theta_min 1.55
_exptl_absorpt_coefficient_mu 9.323
_exptl_absorpt_correction_T_max 0.300
_exptl_absorpt_correction_T_min 0.211
_exptl_absorpt_correction_type multi-scan
_exptl_absorpt_process_details
;
XPREP in SHELXTL 6.14 (BrukerAXS Inc., 2003)
;
_exptl_crystal_colour colourless
_exptl_crystal_density_diffrn 2.222
_exptl_crystal_description block
_exptl_crystal_F_000 2008
_exptl_crystal_size_max 0.31
_exptl_crystal_size_mid 0.23
_exptl_crystal_size_min 0.17
_refine_diff_density_max 4.241
_refine_diff_density_min -3.942
_refine_diff_density_rms 0.358
_refine_ls_extinction_method none
_refine_ls_goodness_of_fit_ref 1.065
_refine_ls_hydrogen_treatment constr
_refine_ls_matrix_type full
_refine_ls_number_parameters 451
_refine_ls_number_reflns 6716
_refine_ls_number_restraints 0
_refine_ls_restrained_S_all 1.065
_refine_ls_R_factor_all 0.0726
_refine_ls_R_factor_gt 0.0678
_refine_ls_shift/su_max 0.001
_refine_ls_shift/su_mean 0.000
_refine_ls_structure_factor_coef Fsqd
_refine_ls_weighting_details 'calc w=1/[\s^2^(Fo^2^)+(0.1336P)^2^+29.7949P] where P=(Fo^2^+2Fc^2^)/3'
_refine_ls_weighting_scheme calc
_refine_ls_wR_factor_gt 0.1982
_refine_ls_wR_factor_ref 0.2030
_reflns_number_gt 5986
_reflns_number_total 6716
_reflns_threshold_expression >2sigma(I)
_cod_data_source_file ic201109u_si_002.cif
_cod_data_source_block audnp
_cod_original_sg_symbol_H-M 'P 21/c'
_cod_database_code 4328106

loop_
_symmetry_equiv_pos_as_xyz
'x, y, z'
'-x, y+1/2, -z+1/2'
'-x, -y, -z'
'x, -y-1/2, z-1/2'

loop_
_atom_site_label
_atom_site_type_symbol
_atom_site_fract_x
_atom_site_fract_y
_atom_site_fract_z
_atom_site_U_iso_or_equiv
_atom_site_adp_type
_atom_site_occupancy
_atom_site_symmetry_multiplicity
_atom_site_calc_flag
_atom_site_refinement_flags
_atom_site_attached_hydrogens
Au1 Au 0.11422(4) 0.542456(17) 0.92682(4) 0.04189(17) Uani 1 1 d . 0
C1 C -0.0081(11) 0.5949(5) 0.9630(10) 0.044(2) Uani 1 1 d . 0
N1 N -0.0765(10) 0.6237(4) 0.9847(11) 0.051(2) Uani 1 1 d . 0
C2 C 0.2387(12) 0.4893(6) 0.8998(12) 0.053(3) Uani 1 1 d . 0
N2 N 0.3085(10) 0.4595(5) 0.8859(10) 0.054(3) Uani 1 1 d . 0
Au2 Au 0.03592(4) 0.576335(16) 0.61688(4) 0.04390(17) Uani 1 1 d . 0
C3 C -0.1033(13) 0.6245(5) 0.6349(13) 0.055(3) Uani 1 1 d . 0
N3 N -0.1843(11) 0.6489(4) 0.6419(13) 0.060(3) Uani 1 1 d . 0
C4 C 0.1677(11) 0.5274(5) 0.5881(11) 0.046(2) Uani 1 1 d . 0
N4 N 0.2401(11) 0.4996(4) 0.5697(10) 0.053(2) Uani 1 1 d . 0
N5 N 0.4326(7) 0.4554(3) 0.2214(8) 0.0334(17) Uani 1 1 d . 0
N6 N 0.0046(7) 0.6448(3) 0.2839(7) 0.0307(16) Uani 1 1 d . 0
C5 C 0.3141(9) 0.4428(3) 0.1981(10) 0.0334(19) Uani 1 1 d . 0
H5A H 0.2903 0.4095 0.1714 0.040 Uiso 1 1 calc R 0
C6 C 0.2270(8) 0.4799(4) 0.2142(9) 0.0330(19) Uani 1 1 d . 0
H6A H 0.1433 0.4714 0.2014 0.040 Uiso 1 1 calc R 0
C7 C 0.2622(9) 0.5294(4) 0.2487(9) 0.0321(18) Uani 1 1 d . 0
C8 C 0.3865(9) 0.5401(4) 0.2734(10) 0.036(2) Uani 1 1 d . 0
H8A H 0.4130 0.5731 0.3003 0.043 Uiso 1 1 calc R 0
C9 C 0.4704(9) 0.5023(4) 0.2586(10) 0.036(2) Uani 1 1 d . 0
H9A H 0.5546 0.5094 0.2747 0.043 Uiso 1 1 calc R 0
C10 C -0.0257(9) 0.5960(4) 0.3029(9) 0.0337(19) Uani 1 1 d . 0
H10A H -0.1035 0.5881 0.3251 0.040 Uiso 1 1 calc R 0
C11 C 0.0557(9) 0.5575(4) 0.2904(10) 0.035(2) Uani 1 1 d . 0
H11A H 0.0337 0.5229 0.3014 0.042 Uiso 1 1 calc R 0
C12 C 0.1714(9) 0.5696(4) 0.2612(9) 0.0333(19) Uani 1 1 d . 0
C13 C 0.1987(9) 0.6201(4) 0.2380(9) 0.0340(19) Uani 1 1 d . 0
H13A H 0.2751 0.6290 0.2137 0.041 Uiso 1 1 calc R 0
C14 C 0.1132(9) 0.6571(4) 0.2506(9) 0.0335(19) Uani 1 1 d . 0
H14A H 0.1312 0.6918 0.2357 0.040 Uiso 1 1 calc R 0
C15 C 0.5225(9) 0.4178(3) 0.2021(9) 0.0309(18) Uani 1 1 d . 0
C16 C 0.5986(9) 0.3934(4) 0.2927(10) 0.0344(19) Uani 1 1 d . 0
C17 C 0.6855(9) 0.3599(4) 0.2679(9) 0.0351(19) Uani 1 1 d . 0
H17A H 0.7382 0.3441 0.3318 0.042 Uiso 1 1 calc R 0
C18 C 0.6936(9) 0.3497(4) 0.1438(10) 0.037(2) Uani 1 1 d . 0
C19 C 0.6182(9) 0.3715(4) 0.0490(10) 0.037(2) Uani 1 1 d . 0
H19A H 0.6240 0.3626 -0.0341 0.044 Uiso 1 1 calc R 0
C20 C 0.5325(9) 0.4072(4) 0.0782(10) 0.0356(19) Uani 1 1 d . 0
H20A H 0.4816 0.4241 0.0146 0.043 Uiso 1 1 calc R 0
C21 C -0.0832(9) 0.6849(4) 0.2961(10) 0.036(2) Uani 1 1 d . 0
C22 C -0.0713(9) 0.7198(4) 0.3917(10) 0.036(2) Uani 1 1 d . 0
C23 C -0.1581(9) 0.7565(4) 0.3978(11) 0.039(2) Uani 1 1 d . 0
H23A H -0.1497 0.7814 0.4612 0.047 Uiso 1 1 calc R 0
C24 C -0.2566(10) 0.7562(4) 0.3104(10) 0.037(2) Uani 1 1 d . 0
C25 C -0.2729(9) 0.7227(4) 0.2140(11) 0.039(2) Uani 1 1 d . 0
H25A H -0.3425 0.7245 0.1543 0.047 Uiso 1 1 calc R 0
C26 C -0.1843(9) 0.6860(4) 0.2063(9) 0.036(2) Uani 1 1 d . 0
H26A H -0.1922 0.6619 0.1410 0.043 Uiso 1 1 calc R 0
N7 N 0.5853(8) 0.4008(3) 0.4246(8) 0.0381(18) Uani 1 1 d . 0
O1 O 0.5031(8) 0.4293(3) 0.4514(8) 0.049(2) Uani 1 1 d . 0
O2 O 0.6580(7) 0.3799(3) 0.5004(7) 0.0432(17) Uani 1 1 d . 0
N8 N 0.7867(8) 0.3128(4) 0.1135(9) 0.042(2) Uani 1 1 d . 0
O3 O 0.8345(9) 0.2853(4) 0.1954(8) 0.059(2) Uani 1 1 d . 0
O4 O 0.8073(8) 0.3112(4) 0.0076(8) 0.051(2) Uani 1 1 d . 0
N9 N 0.0270(8) 0.7187(3) 0.4961(8) 0.0358(17) Uani 1 1 d . 0
O5 O 0.1159(7) 0.6904(3) 0.4880(7) 0.0445(18) Uani 1 1 d . 0
O6 O 0.0148(7) 0.7449(3) 0.5866(8) 0.0447(17) Uani 1 1 d . 0
N10 N -0.3516(9) 0.7954(4) 0.3214(10) 0.045(2) Uani 1 1 d . 0
O7 O -0.3419(8) 0.8218(4) 0.4151(9) 0.057(2) Uani 1 1 d . 0
O8 O -0.4356(8) 0.7989(3) 0.2376(9) 0.051(2) Uani 1 1 d . 0
O11 O 0.3353(9) 0.4014(4) 0.6645(9) 0.059(2) Uani 1 1 d . 2
O12 O 0.6051(9) 0.2366(4) 0.0126(10) 0.061(2) Uani 1 1 d . 2
O13 O 0.6006(9) 0.6819(4) 0.4735(9) 0.058(2) Uani 1 1 d . 2
O14 O 0.4100(10) 0.6984(4) 0.2047(10) 0.072(3) Uani 1 1 d . 2

loop_
_atom_site_aniso_label
_atom_site_aniso_U_11
_atom_site_aniso_U_22
_atom_site_aniso_U_33
_atom_site_aniso_U_23
_atom_site_aniso_U_13
_atom_site_aniso_U_12
Au1 0.0425(3) 0.0425(3) 0.0404(3) -0.00288(16) 0.00434(18) 0.00101(16)
C1 0.050(6) 0.047(6) 0.035(5) 0.002(5) 0.001(4) -0.009(5)
N1 0.060(6) 0.036(5) 0.058(6) -0.007(4) 0.008(5) 0.006(4)
C2 0.052(7) 0.062(8) 0.042(6) -0.010(5) -0.002(5) -0.003(6)
N2 0.054(6) 0.063(7) 0.046(6) -0.003(5) 0.007(5) 0.022(5)
Au2 0.0495(3) 0.0376(3) 0.0451(3) 0.00459(16) 0.00775(19) -0.00462(16)
C3 0.065(8) 0.043(6) 0.057(7) 0.009(5) 0.007(6) -0.009(6)
N3 0.058(6) 0.042(6) 0.080(8) 0.008(5) 0.009(6) 0.005(5)
C4 0.048(6) 0.047(6) 0.043(6) 0.007(5) 0.005(5) -0.007(5)
N4 0.060(6) 0.050(6) 0.050(6) 0.006(5) 0.010(5) 0.003(5)
N5 0.033(4) 0.030(4) 0.037(4) -0.010(3) 0.003(3) 0.005(3)
N6 0.028(4) 0.028(4) 0.036(4) 0.002(3) 0.005(3) 0.000(3)
C5 0.039(5) 0.021(4) 0.042(5) -0.002(4) 0.011(4) -0.002(4)
C6 0.031(4) 0.026(4) 0.042(5) -0.006(4) 0.006(4) -0.003(3)
C7 0.036(5) 0.028(4) 0.032(4) 0.001(4) 0.005(4) -0.004(4)
C8 0.037(5) 0.032(5) 0.039(5) -0.004(4) 0.005(4) 0.004(4)
C9 0.038(5) 0.026(4) 0.045(5) -0.004(4) 0.012(4) -0.003(4)
C10 0.033(4) 0.031(5) 0.038(5) 0.001(4) 0.007(4) 0.000(4)
C11 0.039(5) 0.024(4) 0.044(5) 0.003(4) 0.006(4) -0.004(4)
C12 0.035(5) 0.032(5) 0.032(5) -0.002(4) 0.002(4) 0.000(4)
C13 0.035(5) 0.035(5) 0.032(4) -0.003(4) 0.005(4) 0.001(4)
C14 0.038(5) 0.027(4) 0.036(5) 0.007(4) 0.009(4) -0.001(4)
C15 0.037(5) 0.023(4) 0.034(5) -0.003(3) 0.011(4) 0.001(3)
C16 0.038(5) 0.024(4) 0.042(5) -0.004(4) 0.011(4) 0.000(4)
C17 0.036(5) 0.032(5) 0.037(5) -0.003(4) 0.004(4) -0.004(4)
C18 0.037(5) 0.028(5) 0.046(6) -0.005(4) 0.007(4) -0.002(4)
C19 0.042(5) 0.029(5) 0.039(5) -0.001(4) 0.010(4) 0.001(4)
C20 0.041(5) 0.030(5) 0.037(5) -0.001(4) 0.008(4) 0.005(4)
C21 0.031(4) 0.030(5) 0.047(5) 0.003(4) 0.007(4) 0.002(4)
C22 0.034(5) 0.026(4) 0.049(6) 0.004(4) 0.003(4) 0.000(4)
C23 0.036(5) 0.033(5) 0.047(6) 0.002(4) 0.006(4) 0.002(4)
C24 0.044(5) 0.026(4) 0.041(5) 0.000(4) 0.011(4) 0.005(4)
C25 0.034(5) 0.032(5) 0.050(6) 0.005(4) 0.004(4) 0.001(4)
C26 0.040(5) 0.037(5) 0.033(5) 0.004(4) 0.007(4) 0.002(4)
N7 0.041(4) 0.037(4) 0.037(4) -0.004(3) 0.005(3) 0.004(4)
O1 0.058(5) 0.045(4) 0.047(5) 0.003(3) 0.018(4) 0.016(4)
O2 0.053(4) 0.042(4) 0.034(4) -0.002(3) 0.004(3) 0.007(3)
N8 0.041(4) 0.037(5) 0.047(5) -0.007(4) 0.002(4) 0.005(4)
O3 0.071(6) 0.059(5) 0.046(5) -0.003(4) 0.004(4) 0.031(5)
O4 0.051(5) 0.055(5) 0.051(5) -0.005(4) 0.018(4) 0.009(4)
N9 0.043(4) 0.027(4) 0.038(4) 0.000(3) 0.008(4) 0.000(3)
O5 0.040(4) 0.048(4) 0.045(4) -0.011(3) 0.002(3) 0.011(3)
O6 0.044(4) 0.043(4) 0.046(4) -0.006(3) 0.003(3) 0.002(3)
N10 0.041(5) 0.038(5) 0.055(6) 0.000(4) 0.003(4) 0.007(4)
O7 0.056(5) 0.047(5) 0.067(6) -0.016(4) 0.004(4) 0.018(4)
O8 0.045(4) 0.047(5) 0.061(5) 0.001(4) 0.002(4) 0.010(4)
O11 0.073(6) 0.054(5) 0.053(5) -0.001(4) 0.023(4) -0.002(4)
O12 0.063(5) 0.048(5) 0.070(6) 0.001(4) 0.001(5) -0.014(4)
O13 0.067(6) 0.045(5) 0.064(6) -0.006(4) 0.017(4) 0.002(4)
O14 0.082(7) 0.072(7) 0.058(6) 0.001(5) -0.001(5) -0.034(6)

loop_
_atom_type_symbol
_atom_type_description
_atom_type_scat_dispersion_real
_atom_type_scat_dispersion_imag
_atom_type_scat_source
C C 0.0033 0.0016 'International Tables Vol C Tables 4.2.6.8 and 6.1.1.4'
H H 0.0000 0.0000 'International Tables Vol C Tables 4.2.6.8 and 6.1.1.4'
N N 0.0061 0.0033 'International Tables Vol C Tables 4.2.6.8 and 6.1.1.4'
O O 0.0106 0.0060 'International Tables Vol C Tables 4.2.6.8 and 6.1.1.4'
Au Au -2.0133 8.8022 'International Tables Vol C Tables 4.2.6.8 and 6.1.1.4'

loop_
_geom_angle_atom_site_label_1
_geom_angle_atom_site_label_2
_geom_angle_atom_site_label_3
_geom_angle
C1 Au1 C2 177.1(5)
N1 C1 Au1 178.9(11)
N2 C2 Au1 179.3(13)
C4 Au2 C3 176.2(5)
N3 C3 Au2 176.0(13)
N4 C4 Au2 178.5(12)
C9 N5 C5 122.7(8)
C9 N5 C15 118.3(8)
C5 N5 C15 119.0(8)
C14 N6 C10 121.4(8)
C14 N6 C21 119.2(8)
C10 N6 C21 119.4(8)
N5 C5 C6 118.7(8)
N5 C5 H5A 120.6
C6 C5 H5A 120.6
C7 C6 C5 120.4(9)
C7 C6 H6A 119.8
C5 C6 H6A 119.8
C6 C7 C8 118.4(9)
C6 C7 C12 121.1(9)
C8 C7 C12 120.5(9)
C9 C8 C7 119.7(9)
C9 C8 H8A 120.2
C7 C8 H8A 120.2
N5 C9 C8 120.0(9)
N5 C9 H9A 120.0
C8 C9 H9A 120.0
N6 C10 C11 120.2(9)
N6 C10 H10A 119.9
C11 C10 H10A 119.9
C10 C11 C12 119.4(9)
C10 C11 H11A 120.3
C12 C11 H11A 120.3
C13 C12 C11 119.1(9)
C13 C12 C7 119.7(9)
C11 C12 C7 121.1(9)
C14 C13 C12 119.0(9)
C14 C13 H13A 120.5
C12 C13 H13A 120.5
N6 C14 C13 120.8(9)
N6 C14 H14A 119.6
C13 C14 H14A 119.6
C16 C15 C20 119.3(9)
C16 C15 N5 126.0(9)
C20 C15 N5 114.7(9)
C17 C16 C15 123.0(9)
C17 C16 N7 116.0(9)
C15 C16 N7 120.9(8)
C16 C17 C18 116.8(10)
C16 C17 H17A 121.6
C18 C17 H17A 121.6
C19 C18 C17 123.2(9)
C19 C18 N8 118.6(9)
C17 C18 N8 118.2(9)
C18 C19 C20 118.3(10)
C18 C19 H19A 120.8
C20 C19 H19A 120.8
C19 C20 C15 119.4(10)
C19 C20 H20A 120.3
C15 C20 H20A 120.3
C22 C21 C26 120.7(9)
C22 C21 N6 123.1(9)
C26 C21 N6 116.2(9)
C23 C22 C21 120.0(10)
C23 C22 N9 115.6(9)
C21 C22 N9 124.3(9)
C24 C23 C22 118.1(10)
C24 C23 H23A 120.9
C22 C23 H23A 120.9
C23 C24 C25 124.2(10)
C23 C24 N10 117.2(9)
C25 C24 N10 118.6(10)
C24 C25 C26 117.8(10)
C24 C25 H25A 121.1
C26 C25 H25A 121.1
C25 C26 C21 119.1(10)
C25 C26 H26A 120.5
C21 C26 H26A 120.5
O2 N7 O1 123.7(9)
O2 N7 C16 118.0(8)
O1 N7 C16 118.2(9)
O4 N8 O3 124.6(9)
O4 N8 C18 117.2(9)
O3 N8 C18 118.3(9)
O6 N9 O5 123.9(9)
O6 N9 C22 117.9(8)
O5 N9 C22 118.1(8)
O8 N10 O7 124.0(10)
O8 N10 C24 118.2(9)
O7 N10 C24 117.8(9)

loop_
_geom_bond_atom_site_label_1
_geom_bond_atom_site_label_2
_geom_bond_distance
Au1 C1 2.010(13)
Au1 C2 2.012(14)
C1 N1 1.117(17)
C2 N2 1.125(17)
Au2 C4 2.003(13)
Au2 C3 2.028(15)
C3 N3 1.115(18)
C4 N4 1.122(17)
N5 C9 1.347(12)
N5 C5 1.352(13)
N5 C15 1.438(11)
N6 C14 1.344(12)
N6 C10 1.349(13)
N6 C21 1.451(12)
C5 C6 1.400(13)
C5 H5A 0.9500
C6 C7 1.394(13)
C6 H6A 0.9500
C7 C8 1.403(14)
C7 C12 1.480(14)
C8 C9 1.385(14)
C8 H8A 0.9500
C9 H9A 0.9500
C10 C11 1.375(14)
C10 H10A 0.9500
C11 C12 1.400(14)
C11 H11A 0.9500
C12 C13 1.392(14)
C13 C14 1.378(14)
C13 H13A 0.9500
C14 H14A 0.9500
C15 C16 1.378(14)
C15 C20 1.403(14)
C16 C17 1.360(14)
C16 N7 1.482(13)
C17 C18 1.398(14)
C17 H17A 0.9500
C18 C19 1.375(15)
C18 N8 1.485(13)
C19 C20 1.402(14)
C19 H19A 0.9500
C20 H20A 0.9500
C21 C22 1.385(15)
C21 C26 1.398(14)
C22 C23 1.372(14)
C22 N9 1.480(14)
C23 C24 1.362(15)
C23 H23A 0.9500
C24 C25 1.369(15)
C24 N10 1.489(13)
C25 C26 1.389(14)
C25 H25A 0.9500
C26 H26A 0.9500
N7 O2 1.215(12)
N7 O1 1.245(12)
N8 O4 1.210(13)
N8 O3 1.220(13)
N9 O6 1.227(12)
N9 O5 1.249(11)
N10 O8 1.228(13)
N10 O7 1.233(13)

loop_
_geom_hbond_atom_site_label_D
_geom_hbond_atom_site_label_H
_geom_hbond_atom_site_label_A
_geom_hbond_distance_DH
_geom_hbond_distance_HA
_geom_hbond_distance_DA
_geom_hbond_angle_DHA
_geom_hbond_site_symmetry_A
C5 H5A N3 0.95 2.92 3.402(15) 112.9 3_566
C9 H9A N2 0.95 2.60 3.245(16) 125.7 3_666
C10 H10A N4 0.95 3.06 3.841(15) 140.3 3_566
C20 H20A N2 0.95 2.42 3.348(15) 164.1 1_554
C23 H23A N1 0.95 2.62 3.377(15) 136.6 4_575
C26 H26A N1 0.95 2.48 3.274(15) 141.4 1_554
C8 H8A O1 0.95 2.76 3.210(14) 109.7 3_666
C8 H8A O2 0.95 2.71 3.330(12) 123.7 3_666
C14 H14A O6 0.95 2.56 3.247(12) 129.0 4_575
C13 H13A O14 0.95 2.37 3.176(14) 142.4 .
C19 H19A O14 0.95 2.45 3.311(15) 150.3 3_665
C11 H11A Au2 0.95 2.89 3.829(10) 169.0 3_566
C6 H6A Au2 0.95 3.24 3.937(9) 131.9 3_566

loop_
_geom_torsion_atom_site_label_1
_geom_torsion_atom_site_label_2
_geom_torsion_atom_site_label_3
_geom_torsion_atom_site_label_4
_geom_torsion
C9 N5 C5 C6 -0.4(16)
C15 N5 C5 C6 -178.4(9)
N5 C5 C6 C7 2.5(15)
C5 C6 C7 C8 -3.5(15)
C5 C6 C7 C12 177.5(9)
C6 C7 C8 C9 2.4(15)
C12 C7 C8 C9 -178.6(10)
C5 N5 C9 C8 -0.6(16)
C15 N5 C9 C8 177.4(9)
C7 C8 C9 N5 -0.4(16)
C14 N6 C10 C11 1.0(15)
C21 N6 C10 C11 179.2(9)
N6 C10 C11 C12 1.9(15)
C10 C11 C12 C13 -4.0(15)
C10 C11 C12 C7 179.1(9)
C6 C7 C12 C13 -149.7(10)
C8 C7 C12 C13 31.3(14)
C6 C7 C12 C11 27.2(15)
C8 C7 C12 C11 -151.8(10)
C11 C12 C13 C14 3.3(15)
C7 C12 C13 C14 -179.7(9)
C10 N6 C14 C13 -1.7(15)
C21 N6 C14 C13 -179.9(9)
C12 C13 C14 N6 -0.5(15)
C9 N5 C15 C16 72.6(13)
C5 N5 C15 C16 -109.3(12)
C9 N5 C15 C20 -105.7(11)
C5 N5 C15 C20 72.4(12)
C20 C15 C16 C17 1.3(15)
N5 C15 C16 C17 -176.9(9)
C20 C15 C16 N7 -175.7(9)
N5 C15 C16 N7 6.1(15)
C15 C16 C17 C18 -1.5(15)
N7 C16 C17 C18 175.6(9)
C16 C17 C18 C19 -0.7(15)
C16 C17 C18 N8 -179.3(9)
C17 C18 C19 C20 2.8(16)
N8 C18 C19 C20 -178.5(9)
C18 C19 C20 C15 -3.0(15)
C16 C15 C20 C19 1.0(15)
N5 C15 C20 C19 179.4(9)
C14 N6 C21 C22 -72.0(13)
C10 N6 C21 C22 109.7(11)
C14 N6 C21 C26 109.4(11)
C10 N6 C21 C26 -68.8(12)
C26 C21 C22 C23 -1.2(15)
N6 C21 C22 C23 -179.7(9)
C26 C21 C22 N9 174.6(9)
N6 C21 C22 N9 -3.9(15)
C21 C22 C23 C24 2.2(15)
N9 C22 C23 C24 -173.9(9)
C22 C23 C24 C25 -2.4(16)
C22 C23 C24 N10 177.9(9)
C23 C24 C25 C26 1.4(16)
N10 C24 C25 C26 -179.0(9)
C24 C25 C26 C21 -0.2(15)
C22 C21 C26 C25 0.2(15)
N6 C21 C26 C25 178.8(9)
C17 C16 N7 O2 5.8(14)
C15 C16 N7 O2 -177.1(9)
C17 C16 N7 O1 -176.7(9)
C15 C16 N7 O1 0.4(14)
C19 C18 N8 O4 14.2(14)
C17 C18 N8 O4 -167.1(10)
C19 C18 N8 O3 -163.9(11)
C17 C18 N8 O3 14.8(15)
C23 C22 N9 O6 10.4(13)
C21 C22 N9 O6 -165.6(10)
C23 C22 N9 O5 -171.3(9)
C21 C22 N9 O5 12.8(15)
C23 C24 N10 O8 173.3(10)
C25 C24 N10 O8 -6.4(15)
C23 C24 N10 O7 -7.6(15)
C25 C24 N10 O7 172.7(11)
